data_4130191
loop_
_publ_author_name
'White, Paul B.'
'Jaworski, Jonathan N.'
'Fry, Charles G.'
'Dolinar, Brian S.'
'Guzei, Ilia A.'
'Stahl, Shannon S.'

_publ_section_title
;
 Structurally Diverse Diazafluorene-Ligated Palladium(II) Complexes and
 Their Implications for Aerobic Oxidation Reactions.
;
_journal_issue 14
_journal_name_full 'Journal of the American Chemical Society'
_journal_page_first 4869
_journal_page_last 4880
_journal_paper_doi 10.1021/jacs.6b01188
_journal_volume 138
_journal_year 2016
_chemical_formula_moiety 'C26 H18 N4 O6 Pd, 2(C H Cl3)'
_chemical_formula_sum 'C28 H20 Cl6 N4 O6 Pd'
_chemical_formula_weight 827.58
_space_group_crystal_system triclinic
_space_group_IT_number 2
_space_group_name_Hall '-P 1'
_space_group_name_H-M_alt 'P -1'
_atom_sites_solution_hydrogens geom
_audit_creation_date 2012-10-12
_audit_creation_method
;
  Olex2 1.2-dev
  (compiled Oct  2 2012 15:48:42, GUI svn.r4353)
;
_cell_angle_alpha 73.333(5)
_cell_angle_beta 88.112(7)
_cell_angle_gamma 88.791(6)
_cell_formula_units_Z 1
_cell_length_a 5.9835(5)
_cell_length_b 10.4400(9)
_cell_length_c 12.697(2)
_cell_measurement_reflns_used 6660
_cell_measurement_temperature 100(2)
_cell_measurement_theta_max 71.566
_cell_measurement_theta_min 3.635
_cell_volume 759.36(15)
_computing_cell_refinement 'SAINT+ Ver. 7.68A (Bruker-AXS, 2009)'
_computing_data_collection 'APEX2 Ver. 2012.14-3 (Bruker-AXS, 2012)'
_computing_data_reduction 'SAINT+ Ver. 7.68A'
_computing_molecular_graphics
;
O. V. Dolomanov, L. J. Bourhis, R. J. Gildea, J. A. K. Howard and H. Puschmann,
OLEX2: a complete structure solution, refinement and analysis program.
J. Appl. Cryst. (2009). 42, 339-341.
;
_computing_publication_material
;
O. V. Dolomanov, L. J. Bourhis, R. J. Gildea, J. A. K. Howard and H. Puschmann,
OLEX2: a complete structure solution, refinement and analysis program.
J. Appl. Cryst. (2009). 42, 339-341.
;
_computing_structure_refinement SHELXTL
_computing_structure_solution 'SHELXTL (Sheldrick, 2008-2012)'
_diffrn_ambient_temperature 100.03
_diffrn_detector_area_resol_mean 7.9
_diffrn_detector_type 'CCD area detector'
_diffrn_measured_fraction_theta_full 0.967
_diffrn_measured_fraction_theta_max 0.942
_diffrn_measurement_device 'three-circle diffractometer'
_diffrn_measurement_device_type 'Bruker SMART APEX2 area detector'
_diffrn_measurement_method '0.60\% \w and 0.6\% \f scans'
_diffrn_radiation_collimation '0.5 mm double-pinhole'
_diffrn_radiation_monochromator 'equatorially mounted graphite'
_diffrn_radiation_probe x-ray
_diffrn_radiation_type 'Cu K\a'
_diffrn_radiation_wavelength 1.54178
_diffrn_radiation_xray_symbol K-L~3~
_diffrn_reflns_av_R_equivalents 0.0242
_diffrn_reflns_Laue_measured_fraction_full 0.967
_diffrn_reflns_Laue_measured_fraction_max 0.942
_diffrn_reflns_limit_h_max 7
_diffrn_reflns_limit_h_min -7
_diffrn_reflns_limit_k_max 12
_diffrn_reflns_limit_k_min -12
_diffrn_reflns_limit_l_max 13
_diffrn_reflns_limit_l_min -15
_diffrn_reflns_number 12291
_diffrn_reflns_point_group_measured_fraction_full 0.967
_diffrn_reflns_point_group_measured_fraction_max 0.942
_diffrn_reflns_theta_full 67.000
_diffrn_reflns_theta_max 72.085
_diffrn_reflns_theta_min 3.635
_diffrn_source 'sealed X-ray tube'
_diffrn_source_type 'Siemens, K FFCU 2K 90'
_diffrn_standards_number 0
_exptl_absorpt_coefficient_mu 10.231
_exptl_absorpt_correction_T_max 0.7660
_exptl_absorpt_correction_T_min 0.4588
_exptl_absorpt_correction_type analytical
_exptl_absorpt_process_details
;
? was used for absorption correction.
wR2(int) was 0.0586 before and 0.0345 after correction.
The Ratio of minimum to maximum transmission is 0.5990.
The \l/2 correction factor is 0.0015.
;
_exptl_crystal_colour 'light yellow'
_exptl_crystal_colour_modifier light
_exptl_crystal_colour_primary yellow
_exptl_crystal_density_diffrn 1.810
_exptl_crystal_density_method 'not measured'
_exptl_crystal_description block
_exptl_crystal_F_000 412
_exptl_crystal_size_max 0.153
_exptl_crystal_size_mid 0.054
_exptl_crystal_size_min 0.046
_refine_diff_density_max 0.497
_refine_diff_density_min -0.316
_refine_diff_density_rms 0.069
_refine_ls_extinction_method none
_refine_ls_goodness_of_fit_ref 1.068
_refine_ls_hydrogen_treatment constr
_refine_ls_matrix_type full
_refine_ls_number_parameters 206
_refine_ls_number_reflns 2820
_refine_ls_number_restraints 0
_refine_ls_restrained_S_all 1.068
_refine_ls_R_factor_all 0.0245
_refine_ls_R_factor_gt 0.0226
_refine_ls_shift/su_max 0.000
_refine_ls_shift/su_mean 0.000
_refine_ls_structure_factor_coef Fsqd
_refine_ls_weighting_details
;
 w=1/[\s^2^(Fo^2^)+(0.0306P)^2^+0.4722P]
 where P=(Fo^2^+2Fc^2^)/3
;
_refine_ls_weighting_scheme calc
_refine_ls_wR_factor_gt 0.0543
_refine_ls_wR_factor_ref 0.0551
_reflns_Friedel_coverage 0.000
_reflns_number_gt 2686
_reflns_number_total 2820
_reflns_threshold_expression 'I > 2\s(I)'
_cod_data_source_file ja6b01188_si_002.cif
_cod_data_source_block Structure-E
_cod_original_cell_volume 759.35(15)
_cod_database_code 4130191
_diffrn_reflns_sigmai/neti 0.0194
_olex2_refinement_description
;
1. Fixed Uiso
 At 1.2 times of:
  H8 of C8, H9 of C9, H14 of C14, H3 of C3, H7 of C7, H1 of C1, H2 of C2
 At 1.5 times of:
  {H13A,H13B,H13C} of C13
2.a Ternary CH refined with riding coordinates:
 C14(H14)
2.b Aromatic/amide H refined with riding coordinates:
 C1(H1), C2(H2), C3(H3), C7(H7), C8(H8), C9(H9)
2.c Idealised Me refined as rotating group:
 C13(H13A,H13B,H13C)
;
_shelx_estimated_absorpt_t_max 0.650
_shelx_estimated_absorpt_t_min 0.304
_shelx_space_group_comment
;
The symmetry employed for this shelxl refinement is uniquely defined
by the following loop, which should always be used as a source of
symmetry information in preference to the above space-group names.
They are only intended as comments.
;
_shelxl_version_number 2012-4

loop_
_space_group_symop_operation_xyz
'x, y, z'
'-x, -y, -z'

loop_
_atom_site_label
_atom_site_type_symbol
_atom_site_fract_x
_atom_site_fract_y
_atom_site_fract_z
_atom_site_U_iso_or_equiv
_atom_site_adp_type
_atom_site_occupancy
_atom_site_site_symmetry_order
_atom_site_calc_flag
_atom_site_refinement_flags
Pd1 Pd 0.0000 0.0000 0.0000 0.01089(7) Uani 1 2 d SD
Cl1 Cl -0.03436(10) -0.47393(6) 0.34791(6) 0.03061(15) Uani 1 1 d D
Cl2 Cl -0.02619(9) -0.67764(5) 0.23463(5) 0.02275(13) Uani 1 1 d D
Cl3 Cl 0.38940(9) -0.58918(5) 0.30106(5) 0.02638(14) Uani 1 1 d D
O1 O 0.1717(3) 0.11184(16) -0.52437(13) 0.0224(3) Uani 1 1 d D
O2 O -0.1979(2) -0.15736(14) 0.00794(13) 0.0165(3) Uani 1 1 d D
O3 O 0.0829(3) -0.30790(15) 0.04534(13) 0.0201(3) Uani 1 1 d D
N1 N 0.1648(3) -0.02333(17) -0.13439(14) 0.0132(4) Uani 1 1 d D
N2 N -0.2577(3) 0.15105(18) -0.21115(15) 0.0159(4) Uani 1 1 d D
C1 C 0.3590(4) -0.0947(2) -0.12091(19) 0.0169(4) Uani 1 1 d D
H1 H 0.4117 -0.1317 -0.0486 0.020 Uiso 1 1 calc RD
C2 C 0.4832(4) -0.1157(2) -0.20840(19) 0.0169(4) Uani 1 1 d D
H2 H 0.6165 -0.1683 -0.1951 0.020 Uiso 1 1 calc RD
C3 C 0.4142(4) -0.0605(2) -0.31550(19) 0.0167(4) Uani 1 1 d D
H3 H 0.4974 -0.0738 -0.3766 0.020 Uiso 1 1 calc RD
C4 C 0.2191(4) 0.0145(2) -0.32884(18) 0.0151(4) Uani 1 1 d D
C5 C 0.1059(4) 0.0947(2) -0.43025(18) 0.0167(4) Uani 1 1 d D
C6 C -0.0980(4) 0.1534(2) -0.38999(18) 0.0159(4) Uani 1 1 d D
C7 C -0.2685(4) 0.2340(2) -0.44567(19) 0.0185(5) Uani 1 1 d D
H7 H -0.2730 0.2607 -0.5237 0.022 Uiso 1 1 calc RD
C8 C -0.4323(4) 0.2736(2) -0.38110(19) 0.0192(5) Uani 1 1 d D
H8 H -0.5522 0.3300 -0.4149 0.023 Uiso 1 1 calc RD
C9 C -0.4213(4) 0.2309(2) -0.26705(19) 0.0180(5) Uani 1 1 d D
H9 H -0.5365 0.2598 -0.2256 0.022 Uiso 1 1 calc RD
C10 C -0.1022(3) 0.1160(2) -0.27513(18) 0.0142(4) Uani 1 1 d D
C11 C 0.0986(3) 0.0302(2) -0.23695(17) 0.0132(4) Uani 1 1 d D
C12 C -0.1149(4) -0.2777(2) 0.02952(17) 0.0158(4) Uani 1 1 d D
C13 C -0.2879(4) -0.3838(2) 0.0344(2) 0.0231(5) Uani 1 1 d D
H13A H -0.3455 -0.4192 0.1102 0.035 Uiso 1 1 calc RD
H13B H -0.2185 -0.4566 0.0098 0.035 Uiso 1 1 calc RD
H13C H -0.4112 -0.3442 -0.0137 0.035 Uiso 1 1 calc RD
C14 C 0.1173(4) -0.5408(2) 0.25369(19) 0.0187(5) Uani 1 1 d D
H14 H 0.1299 -0.4702 0.1815 0.022 Uiso 1 1 calc RD

loop_
_atom_site_aniso_label
_atom_site_aniso_U_11
_atom_site_aniso_U_22
_atom_site_aniso_U_33
_atom_site_aniso_U_23
_atom_site_aniso_U_13
_atom_site_aniso_U_12
Pd1 0.01124(11) 0.01183(11) 0.00984(12) -0.00360(7) 0.00019(7) 0.00115(7)
Cl1 0.0254(3) 0.0324(3) 0.0412(4) -0.0229(3) 0.0102(3) -0.0056(2)
Cl2 0.0231(3) 0.0214(3) 0.0260(3) -0.0100(2) -0.0041(2) -0.0010(2)
Cl3 0.0177(3) 0.0223(3) 0.0379(3) -0.0063(2) -0.0069(2) 0.0019(2)
O1 0.0244(8) 0.0291(9) 0.0144(9) -0.0075(6) 0.0035(7) -0.0025(7)
O2 0.0141(7) 0.0153(7) 0.0210(8) -0.0067(6) 0.0002(6) -0.0002(6)
O3 0.0196(8) 0.0184(8) 0.0217(9) -0.0049(6) -0.0027(6) 0.0028(6)
N1 0.0127(8) 0.0141(8) 0.0136(9) -0.0053(7) 0.0012(7) 0.0005(7)
N2 0.0139(8) 0.0157(9) 0.0197(10) -0.0077(7) 0.0012(7) -0.0008(7)
C1 0.0161(10) 0.0160(10) 0.0187(12) -0.0049(8) -0.0009(8) 0.0003(8)
C2 0.0135(10) 0.0162(10) 0.0225(12) -0.0084(9) 0.0006(8) 0.0007(8)
C3 0.0157(10) 0.0157(10) 0.0211(12) -0.0093(8) 0.0055(9) -0.0035(8)
C4 0.0163(10) 0.0148(10) 0.0156(11) -0.0066(8) 0.0021(8) -0.0034(8)
C5 0.0169(10) 0.0178(11) 0.0167(12) -0.0067(8) 0.0012(9) -0.0049(8)
C6 0.0168(10) 0.0164(10) 0.0161(11) -0.0070(8) 0.0009(8) -0.0026(8)
C7 0.0215(11) 0.0177(10) 0.0163(12) -0.0045(8) -0.0033(9) -0.0026(9)
C8 0.0174(10) 0.0172(11) 0.0231(13) -0.0056(9) -0.0044(9) 0.0003(8)
C9 0.0149(10) 0.0163(10) 0.0246(13) -0.0091(9) -0.0003(9) 0.0002(8)
C10 0.0161(10) 0.0129(10) 0.0143(11) -0.0050(8) -0.0005(8) -0.0027(8)
C11 0.0129(9) 0.0125(10) 0.0149(11) -0.0052(8) 0.0012(8) -0.0024(8)
C12 0.0202(11) 0.0165(10) 0.0109(11) -0.0042(8) 0.0003(8) 0.0008(8)
C13 0.0241(12) 0.0168(11) 0.0284(13) -0.0063(9) -0.0010(10) -0.0011(9)
C14 0.0183(11) 0.0179(11) 0.0201(12) -0.0056(9) -0.0004(9) 0.0004(8)

loop_
_atom_type_symbol
_atom_type_description
_atom_type_scat_dispersion_real
_atom_type_scat_dispersion_imag
_atom_type_scat_source
C C 0.0181 0.0091 'International Tables Vol C Tables 4.2.6.8 and 6.1.1.4'
H H 0.0000 0.0000 'International Tables Vol C Tables 4.2.6.8 and 6.1.1.4'
Cl Cl 0.3639 0.7018 'International Tables Vol C Tables 4.2.6.8 and 6.1.1.4'
N N 0.0311 0.0180 'International Tables Vol C Tables 4.2.6.8 and 6.1.1.4'
O O 0.0492 0.0322 'International Tables Vol C Tables 4.2.6.8 and 6.1.1.4'
Pd Pd 0.1215 3.9337 'International Tables Vol C Tables 4.2.6.8 and 6.1.1.4'

loop_
_geom_angle_atom_site_label_1
_geom_angle_atom_site_label_2
_geom_angle_atom_site_label_3
_geom_angle
_geom_angle_site_symmetry_1
_geom_angle_site_symmetry_3
O2 Pd1 O2 180.0 . 2
N1 Pd1 O2 88.58(6) . 2
N1 Pd1 O2 91.42(6) 2 2
N1 Pd1 O2 88.58(6) 2 .
N1 Pd1 O2 91.42(6) . .
N1 Pd1 N1 180.0 . 2
C12 O2 Pd1 120.77(13) . .
C1 N1 Pd1 118.58(15) . .
C11 N1 Pd1 124.16(14) . .
C11 N1 C1 117.24(18) . .
C10 N2 C9 114.0(2) . .
N1 C1 H1 118.7 . .
N1 C1 C2 122.5(2) . .
C2 C1 H1 118.7 . .
C1 C2 H2 119.8 . .
C1 C2 C3 120.4(2) . .
C3 C2 H2 119.8 . .
C2 C3 H3 121.6 . .
C4 C3 C2 116.8(2) . .
C4 C3 H3 121.6 . .
C3 C4 C5 131.1(2) . .
C3 C4 C11 120.2(2) . .
C11 C4 C5 108.62(18) . .
O1 C5 C4 126.8(2) . .
O1 C5 C6 127.9(2) . .
C4 C5 C6 105.27(18) . .
C7 C6 C5 131.6(2) . .
C7 C6 C10 119.2(2) . .
C10 C6 C5 109.19(19) . .
C6 C7 H7 121.9 . .
C6 C7 C8 116.3(2) . .
C8 C7 H7 121.9 . .
C7 C8 H8 119.9 . .
C7 C8 C9 120.1(2) . .
C9 C8 H8 119.9 . .
N2 C9 C8 124.5(2) . .
N2 C9 H9 117.7 . .
C8 C9 H9 117.7 . .
N2 C10 C6 125.9(2) . .
N2 C10 C11 126.0(2) . .
C6 C10 C11 108.06(18) . .
N1 C11 C4 122.85(19) . .
N1 C11 C10 128.35(19) . .
C4 C11 C10 108.79(18) . .
O2 C12 C13 113.72(18) . .
O3 C12 O2 125.3(2) . .
O3 C12 C13 120.94(19) . .
C12 C13 H13A 109.5 . .
C12 C13 H13B 109.5 . .
C12 C13 H13C 109.5 . .
H13A C13 H13B 109.5 . .
H13A C13 H13C 109.5 . .
H13B C13 H13C 109.5 . .
Cl1 C14 Cl3 110.31(13) . .
Cl1 C14 H14 108.6 . .
Cl2 C14 Cl1 109.88(12) . .
Cl2 C14 Cl3 110.76(12) . .
Cl2 C14 H14 108.6 . .
Cl3 C14 H14 108.6 . .

loop_
_geom_bond_atom_site_label_1
_geom_bond_atom_site_label_2
_geom_bond_distance
_geom_bond_site_symmetry_2
Pd1 O2 2.0226(14) 2
Pd1 O2 2.0225(14) .
Pd1 N1 2.0152(17) 2
Pd1 N1 2.0151(17) .
Cl1 C14 1.767(2) .
Cl2 C14 1.761(2) .
Cl3 C14 1.767(2) .
O1 C5 1.210(3) .
O2 C12 1.298(3) .
O3 C12 1.226(3) .
N1 C1 1.356(3) .
N1 C11 1.331(3) .
N2 C9 1.352(3) .
N2 C10 1.329(3) .
C1 H1 0.9500 .
C1 C2 1.383(3) .
C2 H2 0.9500 .
C2 C3 1.389(3) .
C3 H3 0.9500 .
C3 C4 1.380(3) .
C4 C5 1.494(3) .
C4 C11 1.399(3) .
C5 C6 1.494(3) .
C6 C7 1.385(3) .
C6 C10 1.397(3) .
C7 H7 0.9500 .
C7 C8 1.389(3) .
C8 H8 0.9500 .
C8 C9 1.391(3) .
C9 H9 0.9500 .
C10 C11 1.492(3) .
C12 C13 1.519(3) .
C13 H13A 0.9800 .
C13 H13B 0.9800 .
C13 H13C 0.9800 .
C14 H14 1.0000 .

loop_
_geom_hbond_atom_site_label_D
_geom_hbond_atom_site_label_H
_geom_hbond_atom_site_label_A
_geom_hbond_distance_DH
_geom_hbond_distance_HA
_geom_hbond_distance_DA
_geom_hbond_angle_DHA
C14 H14 O3 1.00 2.07 3.046(3) 165.9

loop_
_geom_torsion_atom_site_label_1
_geom_torsion_atom_site_label_2
_geom_torsion_atom_site_label_3
_geom_torsion_atom_site_label_4
_geom_torsion
Pd1 O2 C12 O3 -0.9(3)
Pd1 O2 C12 C13 178.91(14)
Pd1 N1 C1 C2 -179.97(16)
Pd1 N1 C11 C4 178.65(15)
Pd1 N1 C11 C10 0.1(3)
O1 C5 C6 C7 3.9(4)
O1 C5 C6 C10 -175.4(2)
N1 C1 C2 C3 1.6(3)
N2 C10 C11 N1 -2.4(3)
N2 C10 C11 C4 178.95(19)
C1 N1 C11 C4 0.6(3)
C1 N1 C11 C10 -177.93(19)
C1 C2 C3 C4 -0.1(3)
C2 C3 C4 C5 175.3(2)
C2 C3 C4 C11 -1.1(3)
C3 C4 C5 O1 -2.0(4)
C3 C4 C5 C6 -179.5(2)
C3 C4 C11 N1 0.9(3)
C3 C4 C11 C10 179.63(18)
C4 C5 C6 C7 -178.6(2)
C4 C5 C6 C10 2.1(2)
C5 C4 C11 N1 -176.24(18)
C5 C4 C11 C10 2.5(2)
C5 C6 C7 C8 -178.4(2)
C5 C6 C10 N2 179.24(19)
C5 C6 C10 C11 -0.6(2)
C6 C7 C8 C9 -0.9(3)
C6 C10 C11 N1 177.5(2)
C6 C10 C11 C4 -1.2(2)
C7 C6 C10 N2 -0.2(3)
C7 C6 C10 C11 179.96(19)
C7 C8 C9 N2 0.2(3)
C9 N2 C10 C6 -0.5(3)
C9 N2 C10 C11 179.30(19)
C10 N2 C9 C8 0.5(3)
C10 C6 C7 C8 0.9(3)
C11 N1 C1 C2 -1.8(3)
C11 C4 C5 O1 174.7(2)
C11 C4 C5 C6 -2.8(2)
